data_2238770
loop_
_publ_author_name
'Weil, Matthias'

_publ_section_title
;
 Olivine-type NaCd(AsO~4~)
;
_journal_coeditor_code PJ2006
_journal_issue 11
_journal_name_full 'Acta Crystallographica Section E'
_journal_page_first i75
_journal_paper_doi 10.1107/S1600536813027256
_journal_volume 69
_journal_year 2013
_chemical_formula_iupac 'Na Cd (As O4)'
_chemical_formula_structural 'Na Cd (As O4)'
_chemical_formula_sum 'As Cd Na O4'
_chemical_formula_weight 274.32
_chemical_name_systematic
;
Sodium cadmium orthoarsenate
;
_space_group_IT_number 62
_symmetry_cell_setting orthorhombic
_symmetry_space_group_name_Hall '-P 2ac 2n'
_symmetry_space_group_name_H-M 'P n m a'
_atom_sites_solution_primary direct
_atom_sites_solution_secondary difmap
_audit_creation_method SHELXL-97
_cell_angle_alpha 90.00
_cell_angle_beta 90.00
_cell_angle_gamma 90.00
_cell_formula_units_Z 4
_cell_length_a 11.1585(17)
_cell_length_b 6.5500(10)
_cell_length_c 5.2330(8)
_cell_measurement_reflns_used 2012
_cell_measurement_temperature 293(2)
_cell_measurement_theta_max 30.925
_cell_measurement_theta_min 3.652
_cell_volume 382.47(10)
_computing_cell_refinement 'SAINT (Bruker, 2005)'
_computing_data_collection 'SMART (Bruker, 2005)'
_computing_data_reduction 'SAINT (Bruker, 2005)'
_computing_molecular_graphics 'ATOMS for Windows (Dowty, 2006)'
_computing_publication_material 'publCIF (Westrip, 2010)'
_computing_structure_refinement 'SHELXL97 (Sheldrick, 2008)'
_computing_structure_solution 'SHELXS97 (Sheldrick, 2008)'
_diffrn_ambient_temperature 293(2)
_diffrn_measured_fraction_theta_full 0.997
_diffrn_measured_fraction_theta_max 0.997
_diffrn_measurement_device_type 'Bruker SMART CCD'
_diffrn_measurement_method '\w scans'
_diffrn_radiation_monochromator graphite
_diffrn_radiation_source 'fine-focus sealed tube'
_diffrn_radiation_type MoK\a
_diffrn_radiation_wavelength 0.71073
_diffrn_reflns_av_R_equivalents 0.0295
_diffrn_reflns_av_sigmaI/netI 0.0204
_diffrn_reflns_limit_h_max 15
_diffrn_reflns_limit_h_min -16
_diffrn_reflns_limit_k_max 9
_diffrn_reflns_limit_k_min -8
_diffrn_reflns_limit_l_max 7
_diffrn_reflns_limit_l_min -7
_diffrn_reflns_number 4252
_diffrn_reflns_theta_full 30.95
_diffrn_reflns_theta_max 30.95
_diffrn_reflns_theta_min 3.65
_diffrn_standards_number 0
_exptl_absorpt_coefficient_mu 14.271
_exptl_absorpt_correction_T_max 0.5991
_exptl_absorpt_correction_T_min 0.4814
_exptl_absorpt_correction_type multi-scan
_exptl_absorpt_process_details '(<i>SADABS</i>; Bruker, 2005)'
_exptl_crystal_colour colourless
_exptl_crystal_density_diffrn 4.764
_exptl_crystal_density_method 'not measured'
_exptl_crystal_description block
_exptl_crystal_F_000 496
_exptl_crystal_size_max 0.06
_exptl_crystal_size_mid 0.04
_exptl_crystal_size_min 0.04
_refine_diff_density_max 0.671
_refine_diff_density_min -0.754
_refine_ls_extinction_method none
_refine_ls_goodness_of_fit_ref 1.097
_refine_ls_matrix_type full
_refine_ls_number_parameters 40
_refine_ls_number_reflns 656
_refine_ls_number_restraints 0
_refine_ls_restrained_S_all 1.097
_refine_ls_R_factor_all 0.0189
_refine_ls_R_factor_gt 0.0166
_refine_ls_shift/su_max 0.000
_refine_ls_shift/su_mean 0.000
_refine_ls_structure_factor_coef Fsqd
_refine_ls_weighting_details 'calc w=1/[\s^2^(Fo^2^)+(0.0225P)^2^+0.1997P] where P=(Fo^2^+2Fc^2^)/3'
_refine_ls_weighting_scheme calc
_refine_ls_wR_factor_gt 0.0413
_refine_ls_wR_factor_ref 0.0425
_reflns_number_gt 615
_reflns_number_total 656
_reflns_threshold_expression I>2sigma(I)
_cod_data_source_file pj2006.cif
_cod_data_source_block I
_cod_database_code 2238770

loop_
_symmetry_equiv_pos_as_xyz
'x, y, z'
'-x+1/2, -y, z+1/2'
'-x, y+1/2, -z'
'x+1/2, -y+1/2, -z+1/2'
'-x, -y, -z'
'x-1/2, y, -z-1/2'
'x, -y-1/2, z'
'-x-1/2, y-1/2, z-1/2'

loop_
_atom_site_type_symbol
_atom_site_label
_atom_site_fract_x
_atom_site_fract_y
_atom_site_fract_z
_atom_site_U_iso_or_equiv
_atom_site_adp_type
_atom_site_calc_flag
_atom_site_refinement_flags
_atom_site_occupancy
_atom_site_symmetry_multiplicity
Cd Cd 0.21753(2) 0.2500 0.50818(5) 0.00974(8) Uani d S 1 2
Na Na 0.0000 0.0000 0.0000 0.0140(3) Uani d S 1 2
As As 0.39805(3) 0.2500 0.06207(6) 0.00795(9) Uani d S 1 2
O O1 0.32677(15) 0.0493(3) 0.2024(3) 0.0122(3) Uani d . 1 1
O O2 0.0386(2) 0.2500 0.3191(5) 0.0127(5) Uani d S 1 2
O O3 0.3944(2) 0.2500 0.7417(5) 0.0116(5) Uani d S 1 2

loop_
_atom_site_aniso_label
_atom_site_aniso_U_11
_atom_site_aniso_U_22
_atom_site_aniso_U_33
_atom_site_aniso_U_12
_atom_site_aniso_U_13
_atom_site_aniso_U_23
Cd 0.00894(13) 0.00954(14) 0.01073(13) 0.000 0.00028(7) 0.000
Na 0.0209(7) 0.0128(8) 0.0084(7) 0.0086(6) -0.0005(5) -0.0027(5)
As 0.00785(16) 0.00855(18) 0.00743(16) 0.000 0.00039(11) 0.000
O1 0.0157(8) 0.0086(8) 0.0124(8) -0.0029(6) 0.0025(6) 0.0004(6)
O2 0.0088(10) 0.0188(14) 0.0106(11) 0.000 0.0015(8) 0.000
O3 0.0119(11) 0.0158(13) 0.0069(10) 0.000 0.0003(8) 0.000

loop_
_atom_type_symbol
_atom_type_description
_atom_type_scat_dispersion_real
_atom_type_scat_dispersion_imag
_atom_type_scat_source
O O 0.0106 0.0060 'International Tables Vol C Tables 4.2.6.8 and 6.1.1.4'
Na Na 0.0362 0.0249 'International Tables Vol C Tables 4.2.6.8 and 6.1.1.4'
As As 0.0499 2.0058 'International Tables Vol C Tables 4.2.6.8 and 6.1.1.4'
Cd Cd -0.8075 1.2024 'International Tables Vol C Tables 4.2.6.8 and 6.1.1.4'

loop_
_geom_angle_atom_site_label_1
_geom_angle_atom_site_label_2
_geom_angle_atom_site_label_3
_geom_angle_site_symmetry_1
_geom_angle_site_symmetry_3
_geom_angle
O2 Cd O1 . 8_666 90.21(5)
O2 Cd O1 . 2 90.21(5)
O1 Cd O1 8_666 2 120.07(9)
O2 Cd O3 . . 174.59(9)
O1 Cd O3 8_666 . 87.09(5)
O1 Cd O3 2 . 87.09(5)
O2 Cd O1 . . 99.14(7)
O1 Cd O1 8_666 . 152.11(7)
O1 Cd O1 2 . 86.33(4)
O3 Cd O1 . . 85.37(7)
O2 Cd O1 . 7_565 99.14(7)
O1 Cd O1 8_666 7_565 86.33(4)
O1 Cd O1 2 7_565 152.11(7)
O3 Cd O1 . 7_565 85.37(7)
O1 Cd O1 . 7_565 66.33(8)
O2 Na O2 . 5 180.00(9)
O2 Na O3 . 6_556 89.37(6)
O2 Na O3 5 6_556 90.63(6)
O2 Na O3 . 2_554 90.63(6)
O2 Na O3 5 2_554 89.37(6)
O3 Na O3 6_556 2_554 180.00(10)
O2 Na O1 . 6_556 67.30(7)
O2 Na O1 5 6_556 112.70(7)
O3 Na O1 6_556 6_556 81.93(7)
O3 Na O1 2_554 6_556 98.07(7)
O2 Na O1 . 2_554 112.70(7)
O2 Na O1 5 2_554 67.30(7)
O3 Na O1 6_556 2_554 98.07(7)
O3 Na O1 2_554 2_554 81.93(7)
O1 Na O1 6_556 2_554 180.00(5)
O3 As O2 1_554 6_656 113.04(12)
O3 As O1 1_554 7_565 114.82(8)
O2 As O1 6_656 7_565 105.97(8)
O3 As O1 1_554 . 114.82(8)
O2 As O1 6_656 . 105.97(8)
O1 As O1 7_565 . 101.06(12)
As O1 Cd . 2_554 125.24(9)
As O1 Cd . . 95.84(8)
Cd O1 Cd 2_554 . 131.47(7)
As O1 Na . 2 90.41(7)
Cd O1 Na 2_554 2 109.66(7)
Cd O1 Na . 2 92.76(6)
As O2 Cd 6_556 . 132.00(14)
As O2 Na 6_556 . 95.20(9)
Cd O2 Na . . 118.29(8)
As O2 Na 6_556 3 95.20(9)
Cd O2 Na . 3 118.29(8)
Na O2 Na . 3 87.04(9)
As O3 Cd 1_556 . 123.17(13)
As O3 Na 1_556 2 121.26(9)
Cd O3 Na . 2 98.11(8)
As O3 Na 1_556 4 121.26(9)
Cd O3 Na . 4 98.11(8)
Na O3 Na 2 4 86.89(8)

loop_
_geom_bond_atom_site_label_1
_geom_bond_atom_site_label_2
_geom_bond_site_symmetry_2
_geom_bond_distance
_geom_bond_publ_flag
Cd O2 . 2.229(3) y
Cd O1 8_666 2.2629(18) y
Cd O1 2 2.2629(18) y
Cd O3 . 2.321(2) y
Cd O1 . 2.4030(18) y
Cd O1 7_565 2.4030(18) y
Na O2 . 2.3779(19) y
Na O2 5 2.3779(19) y
Na O3 6_556 2.3814(18) y
Na O3 2_554 2.3814(18) y
Na O1 6_556 2.5031(18) y
Na O1 2_554 2.5031(18) y
As O3 1_554 1.677(2) y
As O2 6_656 1.687(2) y
As O1 7_565 1.7030(17) y
As O1 . 1.7030(17) y
